data_4079653
loop_
_publ_author_name
'Garc\?\'ia-\'Alvarez, Roc\'io'
'Su\'arez, Francisco J.'
'D\?\'iez, Josefina'
'Crochet, Pascale'
'Cadierno, Victorio'
'Anti\~nolo, Antonio'
'Fern\'andez-Gal\'an, Rafael'
'Carrillo-Hermosilla, Fernando'

_publ_section_title
;
 Ruthenium(II) Arene Complexes with Asymmetrical Guanidinate Ligands:
 Synthesis, Characterization, and Application in the Base-Free Catalytic
 Isomerization of Allylic Alcohols
;
_journal_issue 23
_journal_name_full Organometallics
_journal_page_first 8301
_journal_paper_doi 10.1021/om3009124
_journal_volume 31
_journal_year 2012
_chemical_compound_source synthesis
_chemical_formula_moiety 'C27 H42 Cl N3 Ru'
_chemical_formula_sum 'C27 H42 Cl N3 Ru'
_chemical_formula_weight 545.16
_chemical_name_systematic
;
 ?
;
_space_group_IT_number 15
_symmetry_cell_setting monoclinic
_symmetry_Int_Tables_number 15
_symmetry_space_group_name_Hall '-C 2yc'
_symmetry_space_group_name_H-M 'C 1 2/c 1'
_atom_sites_solution_hydrogens geom
_atom_sites_solution_primary direct
_atom_sites_solution_secondary difmap
_audit_creation_method SHELXL-97
_cell_angle_alpha 90.00
_cell_angle_beta 107.197(3)
_cell_angle_gamma 90.00
_cell_formula_units_Z 8
_cell_length_a 34.9253(9)
_cell_length_b 13.8742(4)
_cell_length_c 11.7132(3)
_cell_measurement_reflns_used 9003
_cell_measurement_temperature 150.0
_cell_measurement_theta_max 74.6915
_cell_measurement_theta_min 3.4472
_cell_volume 5422.0(3)
_computing_cell_refinement
;
CrysAlisPro, Agilent Technologies,
Version 1.171.34.49 (release 20-01-2011 CrysAlis171 .NET)
(compiled Jan 20 2011,15:58:25)
;
_computing_data_collection
;
CrysAlisPro, Agilent Technologies,
Version 1.171.34.49 (release 20-01-2011 CrysAlis171 .NET)
(compiled Jan 20 2011,15:58:25)
;
_computing_data_reduction
;
CrysAlisPro, Agilent Technologies,
Version 1.171.34.49 (release 20-01-2011 CrysAlis171 .NET)
(compiled Jan 20 2011,15:58:25)
;
_computing_molecular_graphics 'PLATON (Spek, 2007)'
_computing_publication_material 'WinGX publication routines (Farrugia, 1999'
_computing_structure_refinement 'SHELXL-97 (Sheldrick, 2008)'
_computing_structure_solution 'SIR-92 (Altomare et al, 1994)'
_diffrn_ambient_temperature 150(2)
_diffrn_detector_area_resol_mean 8.2640
_diffrn_measured_fraction_theta_full 0.963
_diffrn_measured_fraction_theta_max 0.963
_diffrn_measurement_device
; 
165 mm Onyx CCD detector in \k-geometry diffractometer
;
_diffrn_measurement_device_type 'Xcalibur, Onyx, Nova'
_diffrn_measurement_method '\w scans'
_diffrn_radiation_monochromator graphite
_diffrn_radiation_source 'Nova (Cu) X-ray Source'
_diffrn_radiation_type CuK\a
_diffrn_radiation_wavelength 1.54180
_diffrn_reflns_av_R_equivalents 0.0536
_diffrn_reflns_av_sigmaI/netI 0.0431
_diffrn_reflns_limit_h_max 42
_diffrn_reflns_limit_h_min -43
_diffrn_reflns_limit_k_max 16
_diffrn_reflns_limit_k_min -16
_diffrn_reflns_limit_l_max 10
_diffrn_reflns_limit_l_min -14
_diffrn_reflns_number 15372
_diffrn_reflns_theta_full 74.86
_diffrn_reflns_theta_max 74.86
_diffrn_reflns_theta_min 3.45
_exptl_absorpt_coefficient_mu 5.712
_exptl_absorpt_correction_T_max 1.00000
_exptl_absorpt_correction_T_min 0.58441
_exptl_absorpt_correction_type multi-scan
_exptl_absorpt_process_details
;
CrysAlisPro, Agilent Technologies,
Version 1.171.34.49 (release 20-01-2011 CrysAlis171 .NET)
(compiled Jan 20 2011,15:58:25)
Empirical absorption correction using spherical harmonics,
 implemented in SCALE3 ABSPACK scaling algorithm.
;
_exptl_crystal_colour orange
_exptl_crystal_density_diffrn 1.336
_exptl_crystal_density_method 'not measured'
_exptl_crystal_description prism
_exptl_crystal_F_000 2288
_exptl_crystal_size_max 0.174
_exptl_crystal_size_mid 0.054
_exptl_crystal_size_min 0.025
_refine_diff_density_max 1.182
_refine_diff_density_min -1.022
_refine_diff_density_rms 0.094
_refine_ls_extinction_method none
_refine_ls_goodness_of_fit_ref 1.058
_refine_ls_hydrogen_treatment mixed
_refine_ls_matrix_type full
_refine_ls_number_parameters 297
_refine_ls_number_reflns 5371
_refine_ls_number_restraints 0
_refine_ls_restrained_S_all 1.058
_refine_ls_R_factor_all 0.0472
_refine_ls_R_factor_gt 0.0408
_refine_ls_shift/su_max 0.002
_refine_ls_shift/su_mean 0.000
_refine_ls_structure_factor_coef Fsqd
_refine_ls_weighting_details 'calc w=1/[\s^2^(Fo^2^)+(0.0650P)^2^+9.6047P] where P=(Fo^2^+2Fc^2^)/3'
_refine_ls_weighting_scheme calc
_refine_ls_wR_factor_gt 0.1113
_refine_ls_wR_factor_ref 0.1183
_reflns_number_gt 4703
_reflns_number_total 5371
_reflns_threshold_expression >2\s(I)
_cod_data_source_file om3009124_si_001.cif
_cod_data_source_block 2b
_cod_original_sg_symbol_H-M 'C 2/c'
_cod_database_code 4079653

loop_
_symmetry_equiv_pos_as_xyz
'x, y, z'
'-x, y, -z+1/2'
'x+1/2, y+1/2, z'
'-x+1/2, y+1/2, -z+1/2'
'-x, -y, -z'
'x, -y, z-1/2'
'-x+1/2, -y+1/2, -z'
'x+1/2, -y+1/2, z-1/2'

loop_
_atom_site_label
_atom_site_type_symbol
_atom_site_fract_x
_atom_site_fract_y
_atom_site_fract_z
_atom_site_U_iso_or_equiv
_atom_site_adp_type
_atom_site_occupancy
_atom_site_symmetry_multiplicity
_atom_site_calc_flag
_atom_site_refinement_flags
C1 C 0.68051(13) 0.3554(3) 0.1737(4) 0.0421(9) Uani 1 1 d .
C2 C 0.64677(13) 0.3544(3) 0.0703(4) 0.0466(10) Uani 1 1 d .
H2 H 0.6248 0.3930 0.0684 0.056 Uiso 1 1 calc R
C3 C 0.64543(13) 0.2950(3) -0.0327(4) 0.0463(10) Uani 1 1 d .
H3 H 0.6233 0.2973 -0.1005 0.056 Uiso 1 1 calc R
C4 C 0.67796(12) 0.2339(3) -0.0290(3) 0.0416(9) Uani 1 1 d .
C5 C 0.71143(11) 0.2341(3) 0.0756(4) 0.0402(8) Uani 1 1 d .
H5 H 0.7331 0.1940 0.0793 0.048 Uiso 1 1 calc R
C6 C 0.71244(12) 0.2930(3) 0.1724(4) 0.0437(9) Uani 1 1 d .
H6 H 0.7350 0.2913 0.2389 0.052 Uiso 1 1 calc R
C7 C 0.6837(2) 0.4143(4) 0.2849(7) 0.0869(15) Uani 1 1 d .
H7 H 0.7036 0.3830 0.3516 0.104 Uiso 1 1 calc R
C8 C 0.7001(2) 0.5160(4) 0.2687(7) 0.0869(15) Uani 1 1 d .
H8A H 0.6818 0.5475 0.2015 0.130 Uiso 1 1 calc R
H8B H 0.7258 0.5097 0.2551 0.130 Uiso 1 1 calc R
H8C H 0.7028 0.5535 0.3395 0.130 Uiso 1 1 calc R
C9 C 0.64591(17) 0.4221(4) 0.3172(5) 0.0650(13) Uani 1 1 d .
H9A H 0.6256 0.4506 0.2522 0.098 Uiso 1 1 calc R
H9B H 0.6502 0.4616 0.3871 0.098 Uiso 1 1 calc R
H9C H 0.6374 0.3590 0.3333 0.098 Uiso 1 1 calc R
C10 C 0.67635(16) 0.1678(4) -0.1319(4) 0.0568(12) Uani 1 1 d .
H10A H 0.6490 0.1497 -0.1705 0.085 Uiso 1 1 calc R
H10B H 0.6919 0.1111 -0.1028 0.085 Uiso 1 1 calc R
H10C H 0.6870 0.2003 -0.1881 0.085 Uiso 1 1 calc R
C11 C 0.61863(10) 0.1641(2) 0.2782(3) 0.0292(7) Uani 1 1 d .
C12 C 0.68501(11) 0.1217(3) 0.4091(3) 0.0365(8) Uani 1 1 d .
H12 H 0.6716 0.0625 0.4219 0.044 Uiso 1 1 calc R
C13 C 0.72330(12) 0.0936(4) 0.3830(4) 0.0531(11) Uani 1 1 d .
H13A H 0.7170 0.0582 0.3093 0.080 Uiso 1 1 calc R
H13B H 0.7392 0.0540 0.4467 0.080 Uiso 1 1 calc R
H13C H 0.7381 0.1506 0.3763 0.080 Uiso 1 1 calc R
C14 C 0.69320(14) 0.1827(4) 0.5221(4) 0.0533(11) Uani 1 1 d .
H14A H 0.7084 0.2387 0.5143 0.080 Uiso 1 1 calc R
H14B H 0.7082 0.1454 0.5896 0.080 Uiso 1 1 calc R
H14C H 0.6682 0.2023 0.5336 0.080 Uiso 1 1 calc R
C15 C 0.56154(10) 0.0696(3) 0.3063(3) 0.0320(7) Uani 1 1 d .
H15 H 0.5428 0.1034 0.2393 0.038 Uiso 1 1 calc R
C16 C 0.57211(12) -0.0271(3) 0.2625(4) 0.0424(8) Uani 1 1 d .
H16A H 0.5858 -0.0167 0.2036 0.064 Uiso 1 1 calc R
H16B H 0.5480 -0.0631 0.2277 0.064 Uiso 1 1 calc R
H16C H 0.5892 -0.0624 0.3286 0.064 Uiso 1 1 calc R
C17 C 0.54225(11) 0.0583(3) 0.4061(3) 0.0382(8) Uani 1 1 d .
H17A H 0.5616 0.0328 0.4759 0.057 Uiso 1 1 calc R
H17B H 0.5199 0.0149 0.3810 0.057 Uiso 1 1 calc R
H17C H 0.5331 0.1199 0.4246 0.057 Uiso 1 1 calc R
C18 C 0.56466(10) 0.2315(2) 0.1098(3) 0.0286(6) Uani 1 1 d .
C19 C 0.54680(11) 0.2149(3) -0.0115(3) 0.0339(7) Uani 1 1 d .
H19 H 0.5598 0.1763 -0.0533 0.041 Uiso 1 1 calc R
C20 C 0.50983(11) 0.2549(3) -0.0709(3) 0.0334(7) Uani 1 1 d .
H20 H 0.4984 0.2412 -0.1515 0.040 Uiso 1 1 calc R
C21 C 0.48929(10) 0.3150(2) -0.0138(3) 0.0281(6) Uani 1 1 d .
C22 C 0.50762(11) 0.3308(3) 0.1072(3) 0.0335(7) Uani 1 1 d .
H22 H 0.4948 0.3702 0.1487 0.040 Uiso 1 1 calc R
C23 C 0.54422(11) 0.2903(3) 0.1689(3) 0.0346(8) Uani 1 1 d .
H23 H 0.5552 0.3025 0.2501 0.042 Uiso 1 1 calc R
C24 C 0.44863(11) 0.3588(3) -0.0818(3) 0.0341(7) Uani 1 1 d .
C25 C 0.45110(13) 0.4053(3) -0.1982(4) 0.0477(10) Uani 1 1 d .
H25A H 0.4709 0.4556 -0.1799 0.071 Uiso 1 1 calc R
H25B H 0.4255 0.4321 -0.2405 0.071 Uiso 1 1 calc R
H25C H 0.4585 0.3575 -0.2470 0.071 Uiso 1 1 calc R
C26 C 0.43542(14) 0.4364(3) -0.0093(4) 0.0510(11) Uani 1 1 d .
H26A H 0.4334 0.4091 0.0641 0.076 Uiso 1 1 calc R
H26B H 0.4098 0.4613 -0.0545 0.076 Uiso 1 1 calc R
H26C H 0.4547 0.4877 0.0083 0.076 Uiso 1 1 calc R
C27 C 0.41682(13) 0.2799(3) -0.1115(5) 0.0527(11) Uani 1 1 d .
H27A H 0.4240 0.2318 -0.1605 0.079 Uiso 1 1 calc R
H27B H 0.3914 0.3074 -0.1538 0.079 Uiso 1 1 calc R
H27C H 0.4151 0.2507 -0.0389 0.079 Uiso 1 1 calc R
N1 N 0.65795(8) 0.1730(2) 0.3072(2) 0.0298(6) Uani 1 1 d .
N2 N 0.59786(9) 0.1293(2) 0.3526(3) 0.0309(6) Uani 1 1 d .
N3 N 0.60243(8) 0.1924(2) 0.1650(3) 0.0315(6) Uani 1 1 d .
Cl1 Cl 0.65341(3) 0.03768(7) 0.09586(8) 0.0419(2) Uani 1 1 d .
Ru1 Ru 0.657549(7) 0.209245(18) 0.13209(2) 0.02833(11) Uani 1 1 d .
H2N H 0.6138(14) 0.106(3) 0.423(4) 0.044(12) Uiso 1 1 d .

loop_
_atom_site_aniso_label
_atom_site_aniso_U_11
_atom_site_aniso_U_22
_atom_site_aniso_U_33
_atom_site_aniso_U_23
_atom_site_aniso_U_13
_atom_site_aniso_U_12
C1 0.048(2) 0.0324(18) 0.050(2) -0.0036(16) 0.0201(18) -0.0128(16)
C2 0.052(2) 0.0266(17) 0.069(3) 0.0248(18) 0.031(2) 0.0153(16)
C3 0.039(2) 0.059(3) 0.040(2) 0.0201(18) 0.0090(17) -0.0026(17)
C4 0.043(2) 0.053(2) 0.0357(19) 0.0032(17) 0.0222(17) -0.0082(17)
C5 0.0292(17) 0.050(2) 0.047(2) 0.0050(17) 0.0196(16) -0.0014(15)
C6 0.0331(19) 0.057(2) 0.043(2) 0.0047(17) 0.0134(17) -0.0146(16)
C7 0.110(4) 0.059(2) 0.115(4) -0.028(2) 0.068(3) -0.035(2)
C8 0.110(4) 0.059(2) 0.115(4) -0.028(2) 0.068(3) -0.035(2)
C9 0.071(3) 0.063(3) 0.065(3) -0.012(2) 0.027(3) 0.005(3)
C10 0.069(3) 0.067(3) 0.044(2) -0.003(2) 0.031(2) -0.011(2)
C11 0.0292(16) 0.0327(17) 0.0256(15) -0.0048(13) 0.0077(13) -0.0017(13)
C12 0.0296(16) 0.044(2) 0.0312(17) 0.0081(15) 0.0015(14) -0.0030(14)
C13 0.0288(18) 0.074(3) 0.052(2) 0.019(2) 0.0063(17) 0.0059(19)
C14 0.051(2) 0.068(3) 0.032(2) -0.0033(19) -0.0019(18) -0.014(2)
C15 0.0283(15) 0.0376(18) 0.0305(16) 0.0003(14) 0.0091(13) -0.0051(13)
C16 0.045(2) 0.042(2) 0.043(2) -0.0033(17) 0.0177(17) -0.0050(16)
C17 0.0332(17) 0.043(2) 0.042(2) 0.0017(16) 0.0165(15) -0.0027(15)
C18 0.0242(15) 0.0333(16) 0.0288(16) 0.0022(13) 0.0087(13) 0.0003(12)
C19 0.0331(17) 0.0420(19) 0.0283(17) -0.0021(14) 0.0117(14) 0.0077(14)
C20 0.0343(17) 0.0420(19) 0.0220(15) -0.0012(14) 0.0055(13) 0.0057(15)
C21 0.0262(15) 0.0299(15) 0.0288(16) 0.0039(13) 0.0089(13) 0.0003(12)
C22 0.0349(18) 0.0368(18) 0.0295(16) -0.0020(14) 0.0107(14) 0.0075(14)
C23 0.0333(18) 0.044(2) 0.0240(16) -0.0023(14) 0.0053(14) 0.0022(14)
C24 0.0324(17) 0.0360(18) 0.0326(17) -0.0003(14) 0.0075(14) 0.0059(14)
C25 0.050(2) 0.056(2) 0.039(2) 0.0134(18) 0.0145(18) 0.0178(19)
C26 0.053(2) 0.059(3) 0.039(2) 0.0019(19) 0.0094(18) 0.028(2)
C27 0.0308(19) 0.054(3) 0.066(3) 0.009(2) 0.0029(19) 0.0033(17)
N1 0.0264(13) 0.0377(15) 0.0243(13) 0.0020(12) 0.0060(11) -0.0010(11)
N2 0.0274(13) 0.0404(16) 0.0256(13) 0.0012(12) 0.0088(11) -0.0042(12)
N3 0.0222(13) 0.0451(16) 0.0279(14) 0.0034(12) 0.0082(11) 0.0029(11)
Cl1 0.0504(5) 0.0386(5) 0.0409(5) -0.0076(4) 0.0201(4) -0.0028(4)
Ru1 0.02378(15) 0.03491(17) 0.02722(16) 0.00166(9) 0.00897(11) 0.00025(9)

loop_
_atom_type_symbol
_atom_type_description
_atom_type_scat_dispersion_real
_atom_type_scat_dispersion_imag
_atom_type_scat_source
C C 0.0181 0.0091 'International Tables Vol C Tables 4.2.6.8 and 6.1.1.4'
H H 0.0000 0.0000 'International Tables Vol C Tables 4.2.6.8 and 6.1.1.4'
N N 0.0311 0.0180 'International Tables Vol C Tables 4.2.6.8 and 6.1.1.4'
Cl Cl 0.3639 0.7018 'International Tables Vol C Tables 4.2.6.8 and 6.1.1.4'
Ru Ru 0.0552 3.2960 'International Tables Vol C Tables 4.2.6.8 and 6.1.1.4'

loop_
_geom_angle_atom_site_label_1
_geom_angle_atom_site_label_2
_geom_angle_atom_site_label_3
_geom_angle
C6 C1 C2 116.3(4)
C6 C1 C7 118.8(5)
C2 C1 C7 124.9(5)
C6 C1 Ru1 70.6(2)
C2 C1 Ru1 69.1(2)
C7 C1 Ru1 128.5(3)
C1 C2 C3 122.0(4)
C1 C2 Ru1 72.6(2)
C3 C2 Ru1 72.9(2)
C1 C2 H2 119.0
C3 C2 H2 119.0
Ru1 C2 H2 127.8
C4 C3 C2 119.3(4)
C4 C3 Ru1 72.7(2)
C2 C3 Ru1 68.1(2)
C4 C3 H3 120.4
C2 C3 H3 120.4
Ru1 C3 H3 131.5
C3 C4 C5 118.4(4)
C3 C4 C10 120.3(4)
C5 C4 C10 121.2(4)
C3 C4 Ru1 70.3(2)
C5 C4 Ru1 70.0(2)
C10 C4 Ru1 129.7(3)
C6 C5 C4 121.4(4)
C6 C5 Ru1 70.4(2)
C4 C5 Ru1 72.5(2)
C6 C5 H5 119.3
C4 C5 H5 119.3
Ru1 C5 H5 130.5
C5 C6 C1 122.6(4)
C5 C6 Ru1 72.6(2)
C1 C6 Ru1 71.4(2)
C5 C6 H6 118.7
C1 C6 H6 118.7
Ru1 C6 H6 130.0
C9 C7 C1 114.4(5)
C9 C7 C8 110.7(5)
C1 C7 C8 108.8(5)
C9 C7 H7 107.6
C1 C7 H7 107.6
C8 C7 H7 107.6
C7 C8 H8A 109.5
C7 C8 H8B 109.5
H8A C8 H8B 109.5
C7 C8 H8C 109.5
H8A C8 H8C 109.5
H8B C8 H8C 109.5
C7 C9 H9A 109.5
C7 C9 H9B 109.5
H9A C9 H9B 109.5
C7 C9 H9C 109.5
H9A C9 H9C 109.5
H9B C9 H9C 109.5
C4 C10 H10A 109.5
C4 C10 H10B 109.5
H10A C10 H10B 109.5
C4 C10 H10C 109.5
H10A C10 H10C 109.5
H10B C10 H10C 109.5
N1 C11 N3 109.3(3)
N1 C11 N2 125.0(3)
N3 C11 N2 125.7(3)
N1 C11 Ru1 55.30(17)
N3 C11 Ru1 54.37(17)
N2 C11 Ru1 173.6(2)
N1 C12 C13 110.9(3)
N1 C12 C14 110.3(3)
C13 C12 C14 111.7(4)
N1 C12 H12 107.9
C13 C12 H12 107.9
C14 C12 H12 107.9
C12 C13 H13A 109.5
C12 C13 H13B 109.5
H13A C13 H13B 109.5
C12 C13 H13C 109.5
H13A C13 H13C 109.5
H13B C13 H13C 109.5
C12 C14 H14A 109.5
C12 C14 H14B 109.5
H14A C14 H14B 109.5
C12 C14 H14C 109.5
H14A C14 H14C 109.5
H14B C14 H14C 109.5
N2 C15 C16 110.5(3)
N2 C15 C17 107.7(3)
C16 C15 C17 112.1(3)
N2 C15 H15 108.8
C16 C15 H15 108.8
C17 C15 H15 108.8
C15 C16 H16A 109.5
C15 C16 H16B 109.5
H16A C16 H16B 109.5
C15 C16 H16C 109.5
H16A C16 H16C 109.5
H16B C16 H16C 109.5
C15 C17 H17A 109.5
C15 C17 H17B 109.5
H17A C17 H17B 109.5
C15 C17 H17C 109.5
H17A C17 H17C 109.5
H17B C17 H17C 109.5
C19 C18 C23 117.6(3)
C19 C18 N3 119.0(3)
C23 C18 N3 123.4(3)
C20 C19 C18 121.0(3)
C20 C19 H19 119.5
C18 C19 H19 119.5
C19 C20 C21 122.2(3)
C19 C20 H20 118.9
C21 C20 H20 118.9
C22 C21 C20 115.9(3)
C22 C21 C24 123.0(3)
C20 C21 C24 121.1(3)
C23 C22 C21 122.9(3)
C23 C22 H22 118.5
C21 C22 H22 118.5
C22 C23 C18 120.4(3)
C22 C23 H23 119.8
C18 C23 H23 119.8
C27 C24 C26 108.3(4)
C27 C24 C21 109.6(3)
C26 C24 C21 112.1(3)
C27 C24 C25 109.2(3)
C26 C24 C25 107.7(3)
C21 C24 C25 110.0(3)
C24 C25 H25A 109.5
C24 C25 H25B 109.5
H25A C25 H25B 109.5
C24 C25 H25C 109.5
H25A C25 H25C 109.5
H25B C25 H25C 109.5
C24 C26 H26A 109.5
C24 C26 H26B 109.5
H26A C26 H26B 109.5
C24 C26 H26C 109.5
H26A C26 H26C 109.5
H26B C26 H26C 109.5
C24 C27 H27A 109.5
C24 C27 H27B 109.5
H27A C27 H27B 109.5
C24 C27 H27C 109.5
H27A C27 H27C 109.5
H27B C27 H27C 109.5
C11 N1 C12 122.3(3)
C11 N1 Ru1 93.7(2)
C12 N1 Ru1 136.4(2)
C11 N2 C15 121.4(3)
C11 N2 H2N 114(3)
C15 N2 H2N 111(3)
C11 N3 C18 129.7(3)
C11 N3 Ru1 94.2(2)
C18 N3 Ru1 132.0(2)
N3 Ru1 N1 62.26(11)
N3 Ru1 C2 95.08(14)
N1 Ru1 C2 120.33(15)
N3 Ru1 C6 145.50(14)
N1 Ru1 C6 99.49(13)
C2 Ru1 C6 67.97(17)
N3 Ru1 C1 111.18(14)
N1 Ru1 C1 96.22(13)
C2 Ru1 C1 38.34(18)
C6 Ru1 C1 37.96(16)
N3 Ru1 C5 172.87(13)
N1 Ru1 C5 124.77(13)
C2 Ru1 C5 80.24(15)
C6 Ru1 C5 37.06(16)
C1 Ru1 C5 68.31(15)
N3 Ru1 C3 105.91(14)
N1 Ru1 C3 158.01(15)
C2 Ru1 C3 39.04(18)
C6 Ru1 C3 80.19(16)
C1 Ru1 C3 69.86(16)
C5 Ru1 C3 67.09(15)
N3 Ru1 C4 135.76(14)
N1 Ru1 C4 161.33(14)
C2 Ru1 C4 68.70(16)
C6 Ru1 C4 67.62(15)
C1 Ru1 C4 81.83(15)
C5 Ru1 C4 37.42(15)
C3 Ru1 C4 37.03(16)
N3 Ru1 Cl1 84.92(9)
N1 Ru1 Cl1 85.33(8)
C2 Ru1 Cl1 151.00(14)
C6 Ru1 Cl1 124.67(12)
C1 Ru1 Cl1 162.61(12)
C5 Ru1 Cl1 96.55(11)
C3 Ru1 Cl1 113.15(13)
C4 Ru1 Cl1 91.16(11)
N3 Ru1 C11 31.45(11)
N1 Ru1 C11 30.97(10)
C2 Ru1 C11 112.51(13)
C6 Ru1 C11 126.54(13)
C1 Ru1 C11 108.14(13)
C5 Ru1 C11 155.65(13)
C3 Ru1 C11 135.83(14)
C4 Ru1 C11 165.67(13)
Cl1 Ru1 C11 81.95(8)

loop_
_geom_bond_atom_site_label_1
_geom_bond_atom_site_label_2
_geom_bond_distance
C1 C6 1.416(6)
C1 C2 1.418(7)
C1 C7 1.514(7)
C1 Ru1 2.182(4)
C2 C3 1.450(7)
C2 Ru1 2.136(3)
C2 H2 0.9300
C3 C4 1.408(6)
C3 Ru1 2.200(4)
C3 H3 0.9300
C4 C5 1.421(6)
C4 C10 1.503(6)
C4 Ru1 2.232(3)
C5 C6 1.389(6)
C5 Ru1 2.199(3)
C5 H5 0.9300
C6 Ru1 2.171(4)
C6 H6 0.9300
C7 C9 1.482(8)
C7 C8 1.554(7)
C7 H7 0.9800
C8 H8A 0.9600
C8 H8B 0.9600
C8 H8C 0.9600
C9 H9A 0.9600
C9 H9B 0.9600
C9 H9C 0.9600
C10 H10A 0.9600
C10 H10B 0.9600
C10 H10C 0.9600
C11 N1 1.319(4)
C11 N3 1.338(4)
C11 N2 1.375(4)
C11 Ru1 2.558(3)
C12 N1 1.469(4)
C12 C13 1.509(5)
C12 C14 1.525(6)
C12 H12 0.9800
C13 H13A 0.9600
C13 H13B 0.9600
C13 H13C 0.9600
C14 H14A 0.9600
C14 H14B 0.9600
C14 H14C 0.9600
C15 N2 1.477(4)
C15 C16 1.520(5)
C15 C17 1.520(5)
C15 H15 0.9800
C16 H16A 0.9600
C16 H16B 0.9600
C16 H16C 0.9600
C17 H17A 0.9600
C17 H17B 0.9600
C17 H17C 0.9600
C18 C19 1.391(5)
C18 C23 1.395(5)
C18 N3 1.396(4)
C19 C20 1.389(5)
C19 H19 0.9300
C20 C21 1.393(5)
C20 H20 0.9300
C21 C22 1.389(5)
C21 C24 1.533(5)
C22 C23 1.387(5)
C22 H22 0.9300
C23 H23 0.9300
C24 C27 1.525(6)
C24 C26 1.526(5)
C24 C25 1.534(5)
C25 H25A 0.9600
C25 H25B 0.9600
C25 H25C 0.9600
C26 H26A 0.9600
C26 H26B 0.9600
C26 H26C 0.9600
C27 H27A 0.9600
C27 H27B 0.9600
C27 H27C 0.9600
N1 Ru1 2.108(3)
N2 H2N 0.91(5)
N3 Ru1 2.085(3)
Cl1 Ru1 2.4147(9)

loop_
_geom_torsion_atom_site_label_1
_geom_torsion_atom_site_label_2
_geom_torsion_atom_site_label_3
_geom_torsion_atom_site_label_4
_geom_torsion
C6 C1 C2 C3 -1.8(5)
C7 C1 C2 C3 -179.1(4)
Ru1 C1 C2 C3 -55.9(3)
C6 C1 C2 Ru1 54.1(3)
C7 C1 C2 Ru1 -123.1(4)
C1 C2 C3 C4 2.1(6)
Ru1 C2 C3 C4 -53.7(3)
C1 C2 C3 Ru1 55.8(3)
C2 C3 C4 C5 -1.1(5)
Ru1 C3 C4 C5 -52.6(3)
C2 C3 C4 C10 176.7(4)
Ru1 C3 C4 C10 125.2(4)
C2 C3 C4 Ru1 51.5(3)
C3 C4 C5 C6 -0.1(6)
C10 C4 C5 C6 -177.9(4)
Ru1 C4 C5 C6 -52.9(3)
C3 C4 C5 Ru1 52.7(3)
C10 C4 C5 Ru1 -125.1(4)
C4 C5 C6 C1 0.4(6)
Ru1 C5 C6 C1 -53.4(3)
C4 C5 C6 Ru1 53.8(3)
C2 C1 C6 C5 0.5(5)
C7 C1 C6 C5 178.0(4)
Ru1 C1 C6 C5 53.9(3)
C2 C1 C6 Ru1 -53.4(3)
C7 C1 C6 Ru1 124.1(4)
C6 C1 C7 C9 -140.2(5)
C2 C1 C7 C9 37.1(7)
Ru1 C1 C7 C9 -52.9(8)
C6 C1 C7 C8 95.5(7)
C2 C1 C7 C8 -87.3(6)
Ru1 C1 C7 C8 -177.2(4)
C23 C18 C19 C20 -0.4(5)
N3 C18 C19 C20 -177.9(3)
C18 C19 C20 C21 1.5(6)
C19 C20 C21 C22 -1.4(5)
C19 C20 C21 C24 179.6(3)
C20 C21 C22 C23 0.4(5)
C24 C21 C22 C23 179.3(3)
C21 C22 C23 C18 0.6(6)
C19 C18 C23 C22 -0.6(5)
N3 C18 C23 C22 176.8(3)
C22 C21 C24 C27 -108.3(4)
C20 C21 C24 C27 70.6(4)
C22 C21 C24 C26 12.0(5)
C20 C21 C24 C26 -169.2(4)
C22 C21 C24 C25 131.7(4)
C20 C21 C24 C25 -49.4(5)
N3 C11 N1 C12 -160.8(3)
N2 C11 N1 C12 18.1(5)
Ru1 C11 N1 C12 -154.1(4)
N3 C11 N1 Ru1 -6.7(3)
N2 C11 N1 Ru1 172.2(3)
C13 C12 N1 C11 145.5(4)
C14 C12 N1 C11 -90.3(4)
C13 C12 N1 Ru1 4.6(5)
C14 C12 N1 Ru1 128.9(3)
N1 C11 N2 C15 -143.7(3)
N3 C11 N2 C15 35.0(5)
Ru1 C11 N2 C15 -53(2)
C16 C15 N2 C11 66.9(4)
C17 C15 N2 C11 -170.4(3)
N1 C11 N3 C18 -151.9(3)
N2 C11 N3 C18 29.2(6)
Ru1 C11 N3 C18 -158.7(4)
N1 C11 N3 Ru1 6.8(3)
N2 C11 N3 Ru1 -172.1(3)
C19 C18 N3 C11 -150.2(4)
C23 C18 N3 C11 32.5(6)
C19 C18 N3 Ru1 59.1(5)
C23 C18 N3 Ru1 -118.3(3)
C11 N3 Ru1 N1 -4.5(2)
C18 N3 Ru1 N1 153.4(4)
C11 N3 Ru1 C2 -126.2(2)
C18 N3 Ru1 C2 31.6(3)
C11 N3 Ru1 C6 -68.6(3)
C18 N3 Ru1 C6 89.2(4)
C11 N3 Ru1 C1 -90.4(2)
C18 N3 Ru1 C1 67.5(3)
C11 N3 Ru1 C5 -174.9(10)
C18 N3 Ru1 C5 -17.1(13)
C11 N3 Ru1 C3 -164.5(2)
C18 N3 Ru1 C3 -6.6(4)
C11 N3 Ru1 C4 169.3(2)
C18 N3 Ru1 C4 -32.8(4)
C11 N3 Ru1 Cl1 82.9(2)
C18 N3 Ru1 Cl1 -119.3(3)
C18 N3 Ru1 C11 157.9(5)
C11 N1 Ru1 N3 4.6(2)
C12 N1 Ru1 N3 152.2(4)
C11 N1 Ru1 C2 83.5(2)
C12 N1 Ru1 C2 -128.8(3)
C11 N1 Ru1 C6 153.5(2)
C12 N1 Ru1 C6 -58.9(4)
C11 N1 Ru1 C1 115.3(2)
C12 N1 Ru1 C1 -97.1(3)
C11 N1 Ru1 C5 -176.9(2)
C12 N1 Ru1 C5 -29.2(4)
C11 N1 Ru1 C3 66.2(4)
C12 N1 Ru1 C3 -146.2(4)
C11 N1 Ru1 C4 -161.9(4)
C12 N1 Ru1 C4 -14.2(6)
C11 N1 Ru1 Cl1 -82.1(2)
C12 N1 Ru1 Cl1 65.5(3)
C12 N1 Ru1 C11 147.7(5)
C1 C2 Ru1 N3 118.2(2)
C3 C2 Ru1 N3 -109.1(2)
C1 C2 Ru1 N1 57.5(3)
C3 C2 Ru1 N1 -169.8(2)
C1 C2 Ru1 C6 -30.7(2)
C3 C2 Ru1 C6 102.0(3)
C3 C2 Ru1 C1 132.7(3)
C1 C2 Ru1 C5 -67.2(2)
C3 C2 Ru1 C5 65.5(2)
C1 C2 Ru1 C3 -132.7(3)
C1 C2 Ru1 C4 -104.3(3)
C3 C2 Ru1 C4 28.4(2)
C1 C2 Ru1 Cl1 -153.1(2)
C3 C2 Ru1 Cl1 -20.4(4)
C1 C2 Ru1 C11 91.1(2)
C3 C2 Ru1 C11 -136.2(2)
C5 C6 Ru1 N3 -168.6(2)
C1 C6 Ru1 N3 -34.1(4)
C5 C6 Ru1 N1 137.6(2)
C1 C6 Ru1 N1 -88.0(2)
C5 C6 Ru1 C2 -103.4(3)
C1 C6 Ru1 C2 31.0(3)
C5 C6 Ru1 C1 -134.5(4)
C1 C6 Ru1 C5 134.5(4)
C5 C6 Ru1 C3 -64.7(3)
C1 C6 Ru1 C3 69.7(3)
C5 C6 Ru1 C4 -28.3(2)
C1 C6 Ru1 C4 106.1(3)
C5 C6 Ru1 Cl1 46.7(3)
C1 C6 Ru1 Cl1 -178.83(19)
C5 C6 Ru1 C11 154.2(2)
C1 C6 Ru1 C11 -71.3(3)
C6 C1 Ru1 N3 160.1(2)
C2 C1 Ru1 N3 -70.3(2)
C7 C1 Ru1 N3 48.3(5)
C6 C1 Ru1 N1 97.5(2)
C2 C1 Ru1 N1 -132.9(2)
C7 C1 Ru1 N1 -14.4(5)
C6 C1 Ru1 C2 -129.6(4)
C7 C1 Ru1 C2 118.6(6)
C2 C1 Ru1 C6 129.6(4)
C7 C1 Ru1 C6 -111.8(6)
C6 C1 Ru1 C5 -27.6(2)
C2 C1 Ru1 C5 102.1(3)
C7 C1 Ru1 C5 -139.4(6)
C6 C1 Ru1 C3 -100.1(3)
C2 C1 Ru1 C3 29.5(2)
C7 C1 Ru1 C3 148.1(6)
C6 C1 Ru1 C4 -63.8(3)
C2 C1 Ru1 C4 65.8(2)
C7 C1 Ru1 C4 -175.6(5)
C6 C1 Ru1 Cl1 3.2(5)
C2 C1 Ru1 Cl1 132.8(3)
C7 C1 Ru1 Cl1 -108.6(6)
C6 C1 Ru1 C11 126.8(2)
C2 C1 Ru1 C11 -103.6(2)
C7 C1 Ru1 C11 15.0(6)
C6 C5 Ru1 N3 115.6(11)
C4 C5 Ru1 N3 -18.2(12)
C6 C5 Ru1 N1 -54.1(3)
C4 C5 Ru1 N1 172.2(2)
C6 C5 Ru1 C2 66.2(3)
C4 C5 Ru1 C2 -67.6(3)
C4 C5 Ru1 C6 -133.7(4)
C6 C5 Ru1 C1 28.2(3)
C4 C5 Ru1 C1 -105.5(3)
C6 C5 Ru1 C3 104.6(3)
C4 C5 Ru1 C3 -29.1(3)
C6 C5 Ru1 C4 133.7(4)
C6 C5 Ru1 Cl1 -143.0(2)
C4 C5 Ru1 Cl1 83.3(2)
C6 C5 Ru1 C11 -58.0(4)
C4 C5 Ru1 C11 168.2(3)
C4 C3 Ru1 N3 -149.2(2)
C2 C3 Ru1 N3 78.2(3)
C4 C3 Ru1 N1 156.7(3)
C2 C3 Ru1 N1 24.1(5)
C4 C3 Ru1 C2 132.6(4)
C4 C3 Ru1 C6 65.6(3)
C2 C3 Ru1 C6 -67.0(3)
C4 C3 Ru1 C1 103.6(3)
C2 C3 Ru1 C1 -29.0(2)
C4 C3 Ru1 C5 29.4(2)
C2 C3 Ru1 C5 -103.2(3)
C2 C3 Ru1 C4 -132.6(4)
C4 C3 Ru1 Cl1 -58.0(3)
C2 C3 Ru1 Cl1 169.4(2)
C4 C3 Ru1 C11 -160.8(2)
C2 C3 Ru1 C11 66.6(3)
C3 C4 Ru1 N3 44.9(3)
C5 C4 Ru1 N3 176.8(2)
C10 C4 Ru1 N3 -68.6(5)
C3 C4 Ru1 N1 -152.5(4)
C5 C4 Ru1 N1 -20.5(6)
C10 C4 Ru1 N1 94.1(6)
C3 C4 Ru1 C2 -29.8(3)
C5 C4 Ru1 C2 102.1(3)
C10 C4 Ru1 C2 -143.3(5)
C3 C4 Ru1 C6 -103.9(3)
C5 C4 Ru1 C6 28.1(2)
C10 C4 Ru1 C6 142.7(5)
C3 C4 Ru1 C1 -67.2(3)
C5 C4 Ru1 C1 64.7(3)
C10 C4 Ru1 C1 179.3(4)
C3 C4 Ru1 C5 -132.0(4)
C10 C4 Ru1 C5 114.6(5)
C5 C4 Ru1 C3 132.0(4)
C10 C4 Ru1 C3 -113.5(5)
C3 C4 Ru1 Cl1 128.8(2)
C5 C4 Ru1 Cl1 -99.3(2)
C10 C4 Ru1 Cl1 15.3(4)
C3 C4 Ru1 C11 67.9(6)
C5 C4 Ru1 C11 -160.2(5)
C10 C4 Ru1 C11 -45.6(8)
N1 C11 Ru1 N3 -172.2(3)
N2 C11 Ru1 N3 93(2)
N3 C11 Ru1 N1 172.2(3)
N2 C11 Ru1 N1 -95(2)
N1 C11 Ru1 C2 -111.8(2)
N3 C11 Ru1 C2 60.4(3)
N2 C11 Ru1 C2 153(2)
N1 C11 Ru1 C6 -33.3(3)
N3 C11 Ru1 C6 139.0(2)
N2 C11 Ru1 C6 -128(2)
N1 C11 Ru1 C1 -71.1(2)
N3 C11 Ru1 C1 101.1(2)
N2 C11 Ru1 C1 -166(2)
N1 C11 Ru1 C5 6.2(4)
N3 C11 Ru1 C5 178.5(3)
N2 C11 Ru1 C5 -89(2)
N1 C11 Ru1 C3 -150.6(2)
N3 C11 Ru1 C3 21.7(3)
N2 C11 Ru1 C3 114(2)
N1 C11 Ru1 C4 156.2(5)
N3 C11 Ru1 C4 -31.5(6)
N2 C11 Ru1 C4 61(2)
N1 C11 Ru1 Cl1 94.3(2)
N3 C11 Ru1 Cl1 -93.4(2)
N2 C11 Ru1 Cl1 -1(2)
